data_7033178
loop_
_publ_author_name
'Santoro, Amedeo'
'Sambiagio, Carlo'
'McGowan, Patrick C.'
'Halcrow, Malcolm A.'

_publ_section_title
;
 Synthesis and coordination chemistry of 1,1,1-tris-(pyrid-2-yl)ethane.
;
_journal_issue 3
_journal_name_full 'Dalton transactions (Cambridge, England : 2003)'
_journal_page_first 1060
_journal_page_last 1069
_journal_paper_doi 10.1039/c4dt02824d
_journal_volume 44
_journal_year 2015
_chemical_formula_moiety 'C17 H15 Cl2 N3 Pd'
_chemical_formula_sum 'C17 H15 Cl2 N3 Pd'
_chemical_formula_weight 438.62
_chemical_name_systematic
; 
[1,1,1-Tris(pyrid-2-yl)ethane]dichloropalladium(II)
;
_space_group_IT_number 14
_symmetry_cell_setting monoclinic
_symmetry_space_group_name_Hall '-P 2yn'
_symmetry_space_group_name_H-M 'P 1 21/n 1'
_atom_sites_solution_hydrogens geom
_atom_sites_solution_primary direct
_atom_sites_solution_secondary difmap
_audit_creation_method SHELXL-97
_cell_angle_alpha 90.00
_cell_angle_beta 112.445(2)
_cell_angle_gamma 90.00
_cell_formula_units_Z 4
_cell_length_a 9.0049(2)
_cell_length_b 18.4245(3)
_cell_length_c 10.6172(2)
_cell_measurement_reflns_used 4832
_cell_measurement_temperature 100(2)
_cell_measurement_theta_max 73.52
_cell_measurement_theta_min 4.79
_cell_volume 1628.07(6)
_computing_cell_refinement 'CrysAlisPro, Agilent Technologies'
_computing_data_collection 'CrysAlisPro, Agilent Technologies'
_computing_data_reduction 'CrysAlisPro, Agilent Technologies'
_computing_molecular_graphics 'XSEED (Barbour, 2001)'
_computing_publication_material 'local program'
_computing_structure_refinement 'SHELXL-97 (Sheldrick, 1997)'
_computing_structure_solution 'SHELXS-97 (Sheldrick, 1990)'
_diffrn_ambient_temperature 100(2)
_diffrn_detector_area_resol_mean 5.3095
_diffrn_measured_fraction_theta_full 0.998
_diffrn_measured_fraction_theta_max 0.998
_diffrn_measurement_device_type 'SuperNova, Dual, Cu at zero, Atlas'
_diffrn_measurement_method '\w scans'
_diffrn_radiation_monochromator mirror
_diffrn_radiation_source 'SuperNova (Cu) X-ray Source'
_diffrn_radiation_type CuK\a
_diffrn_radiation_wavelength 1.54184
_diffrn_reflns_av_R_equivalents 0.0229
_diffrn_reflns_av_sigmaI/netI 0.0269
_diffrn_reflns_limit_h_max 8
_diffrn_reflns_limit_h_min -10
_diffrn_reflns_limit_k_max 21
_diffrn_reflns_limit_k_min -21
_diffrn_reflns_limit_l_max 12
_diffrn_reflns_limit_l_min -8
_diffrn_reflns_number 5834
_diffrn_reflns_theta_full 66.58
_diffrn_reflns_theta_max 66.58
_diffrn_reflns_theta_min 4.80
_diffrn_standards_decay_% 0
_diffrn_standards_interval_count 0
_diffrn_standards_interval_time 0
_diffrn_standards_number 0
_exptl_absorpt_coefficient_mu 12.220
_exptl_absorpt_correction_T_max 1.000
_exptl_absorpt_correction_T_min 0.418
_exptl_absorpt_correction_type multi-scan
_exptl_absorpt_process_details
; 
CrysAlisPro, Agilent Technologies,
Version 1.171.36.24 (release 03-12-2012 CrysAlis171 .NET)
Empirical absorption correction using spherical harmonics,
 implemented in SCALE3 ABSPACK scaling algorithm.
;
_exptl_crystal_colour yellow
_exptl_crystal_density_diffrn 1.789
_exptl_crystal_density_method 'not measured'
_exptl_crystal_description 'rectangular prism'
_exptl_crystal_F_000 872
_exptl_crystal_size_max 0.28
_exptl_crystal_size_mid 0.15
_exptl_crystal_size_min 0.09
_refine_diff_density_max 0.610
_refine_diff_density_min -0.736
_refine_diff_density_rms 0.111
_refine_ls_extinction_method none
_refine_ls_goodness_of_fit_ref 1.107
_refine_ls_hydrogen_treatment constr
_refine_ls_matrix_type full
_refine_ls_number_parameters 209
_refine_ls_number_reflns 2871
_refine_ls_number_restraints 0
_refine_ls_restrained_S_all 1.107
_refine_ls_R_factor_all 0.0254
_refine_ls_R_factor_gt 0.0245
_refine_ls_shift/su_max 0.002
_refine_ls_shift/su_mean 0.000
_refine_ls_structure_factor_coef Fsqd
_refine_ls_weighting_details 'calc w=1/[\s^2^(Fo^2^)+(0.0399P)^2^+0.0366P] where P=(Fo^2^+2Fc^2^)/3'
_refine_ls_weighting_scheme calc
_refine_ls_wR_factor_gt 0.0636
_refine_ls_wR_factor_ref 0.0642
_reflns_number_gt 2774
_reflns_number_total 2871
_reflns_threshold_expression >2sigma(I)
_cod_data_source_file c4dt02824d3.cif
_cod_data_source_block as162247
_cod_depositor_comments 'Adding full bibliography for 7033173--7033183.cif.'
_cod_original_cell_volume 1628.07(5)
_cod_original_sg_symbol_H-M 'P 21/n'
_cod_database_code 7033178

loop_
_symmetry_equiv_pos_as_xyz
'x, y, z'
'-x+1/2, y+1/2, -z+1/2'
'-x, -y, -z'
'x-1/2, -y-1/2, z-1/2'

loop_
_atom_site_label
_atom_site_type_symbol
_atom_site_fract_x
_atom_site_fract_y
_atom_site_fract_z
_atom_site_U_iso_or_equiv
_atom_site_adp_type
_atom_site_occupancy
_atom_site_symmetry_multiplicity
_atom_site_calc_flag
_atom_site_refinement_flags
Pd1 Pd 0.648831(19) 0.596938(9) 0.223107(15) 0.00659(9) Uani 1 1 d .
Cl1 Cl 0.92171(7) 0.57781(3) 0.31600(6) 0.01384(14) Uani 1 1 d .
Cl2 Cl 0.65937(7) 0.61745(3) 0.01332(5) 0.01115(13) Uani 1 1 d .
C1 C 0.3280(3) 0.73195(14) 0.3891(2) 0.0130(5) Uani 1 1 d .
H1A H 0.2633 0.7658 0.3182 0.019 Uiso 1 1 calc R
H1B H 0.3974 0.7593 0.4691 0.019 Uiso 1 1 calc R
H1C H 0.2570 0.7002 0.4149 0.019 Uiso 1 1 calc R
C2 C 0.4327(3) 0.68557(13) 0.3343(2) 0.0099(5) Uani 1 1 d .
N1 N 0.6320(3) 0.58586(11) 0.4079(2) 0.0095(4) Uani 1 1 d .
C3 C 0.5356(3) 0.63128(13) 0.4420(2) 0.0095(5) Uani 1 1 d .
C4 C 0.5322(3) 0.62765(14) 0.5716(2) 0.0137(5) Uani 1 1 d .
H4 H 0.4661 0.6602 0.5965 0.016 Uiso 1 1 calc R
C5 C 0.6250(3) 0.57668(16) 0.6649(3) 0.0168(5) Uani 1 1 d .
H5 H 0.6217 0.5736 0.7531 0.020 Uiso 1 1 calc R
C6 C 0.7220(3) 0.53056(14) 0.6279(2) 0.0149(5) Uani 1 1 d .
H6 H 0.7872 0.4954 0.6900 0.018 Uiso 1 1 calc R
C7 C 0.7220(3) 0.53689(14) 0.4978(2) 0.0119(5) Uani 1 1 d .
H7 H 0.7883 0.5053 0.4715 0.014 Uiso 1 1 calc R
N2 N 0.4058(3) 0.60392(11) 0.1442(2) 0.0093(4) Uani 1 1 d .
C8 C 0.3276(3) 0.64313(13) 0.2074(2) 0.0098(5) Uani 1 1 d .
C9 C 0.1617(3) 0.64222(13) 0.1575(2) 0.0113(5) Uani 1 1 d .
H9 H 0.1067 0.6699 0.2016 0.014 Uiso 1 1 calc R
C10 C 0.0746(3) 0.60111(13) 0.0434(3) 0.0132(5) Uani 1 1 d .
H10 H -0.0394 0.6003 0.0095 0.016 Uiso 1 1 calc R
C11 C 0.1562(3) 0.56147(14) -0.0201(2) 0.0131(5) Uani 1 1 d .
H11 H 0.0998 0.5328 -0.0982 0.016 Uiso 1 1 calc R
C12 C 0.3222(3) 0.56464(13) 0.0331(2) 0.0103(5) Uani 1 1 d .
H12 H 0.3794 0.5380 -0.0106 0.012 Uiso 1 1 calc R
N3 N 0.6938(3) 0.74282(11) 0.3847(2) 0.0127(4) Uani 1 1 d .
C13 C 0.5415(3) 0.73902(13) 0.2973(2) 0.0101(5) Uani 1 1 d .
C14 C 0.4778(3) 0.78206(14) 0.1816(2) 0.0135(5) Uani 1 1 d .
H14 H 0.3680 0.7780 0.1227 0.016 Uiso 1 1 calc R
C15 C 0.5787(3) 0.83122(15) 0.1542(3) 0.0180(5) Uani 1 1 d .
H15 H 0.5394 0.8616 0.0761 0.022 Uiso 1 1 calc R
C16 C 0.7379(3) 0.83486(14) 0.2434(3) 0.0166(5) Uani 1 1 d .
H16 H 0.8099 0.8677 0.2272 0.020 Uiso 1 1 calc R
C17 C 0.7901(3) 0.79018(14) 0.3559(3) 0.0144(5) Uani 1 1 d .
H17 H 0.8996 0.7930 0.4162 0.017 Uiso 1 1 calc R

loop_
_atom_site_aniso_label
_atom_site_aniso_U_11
_atom_site_aniso_U_22
_atom_site_aniso_U_33
_atom_site_aniso_U_23
_atom_site_aniso_U_13
_atom_site_aniso_U_12
Pd1 0.00981(12) 0.00573(12) 0.00549(12) -0.00012(5) 0.00433(8) 0.00086(5)
Cl1 0.0109(3) 0.0210(3) 0.0100(3) 0.0005(2) 0.0045(2) 0.0037(2)
Cl2 0.0148(3) 0.0134(3) 0.0076(2) 0.0018(2) 0.0070(2) 0.0025(2)
C1 0.0178(12) 0.0100(11) 0.0133(11) -0.0021(10) 0.0084(10) 0.0030(10)
C2 0.0146(11) 0.0085(11) 0.0096(11) 0.0008(9) 0.0078(9) 0.0006(9)
N1 0.0129(10) 0.0070(9) 0.0098(10) 0.0005(8) 0.0055(8) -0.0025(8)
C3 0.0131(11) 0.0075(11) 0.0088(10) -0.0007(9) 0.0051(9) -0.0016(9)
C4 0.0194(13) 0.0142(13) 0.0100(11) 0.0003(10) 0.0083(10) -0.0010(10)
C5 0.0238(13) 0.0191(13) 0.0080(12) 0.0019(10) 0.0066(10) -0.0045(11)
C6 0.0204(13) 0.0130(12) 0.0099(11) 0.0052(10) 0.0041(10) -0.0006(10)
C7 0.0133(11) 0.0099(11) 0.0122(11) 0.0009(9) 0.0046(9) 0.0000(9)
N2 0.0148(10) 0.0073(9) 0.0071(10) 0.0013(7) 0.0057(8) 0.0002(8)
C8 0.0156(11) 0.0050(10) 0.0117(11) 0.0028(9) 0.0084(9) 0.0003(9)
C9 0.0149(12) 0.0090(11) 0.0126(11) 0.0026(9) 0.0082(10) -0.0006(9)
C10 0.0124(12) 0.0104(12) 0.0163(13) 0.0040(9) 0.0048(10) -0.0009(9)
C11 0.0171(12) 0.0087(11) 0.0120(11) 0.0006(10) 0.0040(10) -0.0042(10)
C12 0.0165(11) 0.0065(11) 0.0087(10) -0.0004(9) 0.0058(9) -0.0005(9)
N3 0.0153(10) 0.0104(10) 0.0116(9) -0.0024(8) 0.0044(8) -0.0003(8)
C13 0.0171(12) 0.0054(10) 0.0090(10) -0.0021(9) 0.0065(9) 0.0002(9)
C14 0.0186(12) 0.0105(12) 0.0098(11) -0.0009(9) 0.0034(10) 0.0001(10)
C15 0.0320(14) 0.0127(12) 0.0115(11) 0.0003(10) 0.0108(11) -0.0013(11)
C16 0.0247(13) 0.0117(11) 0.0192(13) -0.0040(11) 0.0148(11) -0.0056(11)
C17 0.0152(12) 0.0106(12) 0.0176(12) -0.0053(10) 0.0065(10) -0.0032(10)

loop_
_atom_type_symbol
_atom_type_description
_atom_type_scat_dispersion_real
_atom_type_scat_dispersion_imag
_atom_type_scat_source
C C 0.0181 0.0091 'International Tables Vol C Tables 4.2.6.8 and 6.1.1.4'
H H 0.0000 0.0000 'International Tables Vol C Tables 4.2.6.8 and 6.1.1.4'
Cl Cl 0.3639 0.7018 'International Tables Vol C Tables 4.2.6.8 and 6.1.1.4'
N N 0.0311 0.0180 'International Tables Vol C Tables 4.2.6.8 and 6.1.1.4'
Pd Pd 0.1215 3.9337 'International Tables Vol C Tables 4.2.6.8 and 6.1.1.4'

loop_
_geom_angle_atom_site_label_1
_geom_angle_atom_site_label_2
_geom_angle_atom_site_label_3
_geom_angle
N2 Pd1 N1 86.50(8)
N2 Pd1 Cl2 91.52(6)
N1 Pd1 Cl2 175.90(6)
N2 Pd1 Cl1 174.70(6)
N1 Pd1 Cl1 91.82(6)
Cl2 Pd1 Cl1 90.46(2)
C2 C1 H1A 109.5
C2 C1 H1B 109.5
H1A C1 H1B 109.5
C2 C1 H1C 109.5
H1A C1 H1C 109.5
H1B C1 H1C 109.5
C8 C2 C3 108.47(19)
C8 C2 C13 109.96(18)
C3 C2 C13 110.16(19)
C8 C2 C1 110.7(2)
C3 C2 C1 111.20(19)
C13 C2 C1 106.34(19)
C7 N1 C3 120.2(2)
C7 N1 Pd1 120.52(17)
C3 N1 Pd1 119.23(16)
N1 C3 C4 119.7(2)
N1 C3 C2 118.1(2)
C4 C3 C2 122.3(2)
C3 C4 C5 120.3(2)
C3 C4 H4 119.9
C5 C4 H4 119.9
C6 C5 C4 119.2(2)
C6 C5 H5 120.4
C4 C5 H5 120.4
C5 C6 C7 118.2(2)
C5 C6 H6 120.9
C7 C6 H6 120.9
N1 C7 C6 122.5(2)
N1 C7 H7 118.7
C6 C7 H7 118.7
C12 N2 C8 120.0(2)
C12 N2 Pd1 118.91(17)
C8 N2 Pd1 120.87(17)
N2 C8 C9 119.7(2)
N2 C8 C2 116.5(2)
C9 C8 C2 123.9(2)
C8 C9 C10 120.5(2)
C8 C9 H9 119.7
C10 C9 H9 119.7
C11 C10 C9 119.1(2)
C11 C10 H10 120.5
C9 C10 H10 120.5
C10 C11 C12 118.2(2)
C10 C11 H11 120.9
C12 C11 H11 120.9
N2 C12 C11 122.5(2)
N2 C12 H12 118.7
C11 C12 H12 118.7
C13 N3 C17 117.3(2)
N3 C13 C14 123.6(2)
N3 C13 C2 116.2(2)
C14 C13 C2 120.1(2)
C13 C14 C15 118.4(2)
C13 C14 H14 120.8
C15 C14 H14 120.8
C16 C15 C14 118.5(2)
C16 C15 H15 120.8
C14 C15 H15 120.8
C17 C16 C15 119.1(2)
C17 C16 H16 120.5
C15 C16 H16 120.5
N3 C17 C16 123.2(2)
N3 C17 H17 118.4
C16 C17 H17 118.4

loop_
_geom_bond_atom_site_label_1
_geom_bond_atom_site_label_2
_geom_bond_distance
Pd1 N2 2.027(2)
Pd1 N1 2.035(2)
Pd1 Cl2 2.2965(5)
Pd1 Cl1 2.2988(6)
C1 C2 1.541(3)
C1 H1A 0.9800
C1 H1B 0.9800
C1 H1C 0.9800
C2 C8 1.532(3)
C2 C3 1.536(3)
C2 C13 1.541(3)
N1 C7 1.338(3)
N1 C3 1.351(3)
C3 C4 1.389(3)
C4 C5 1.389(4)
C4 H4 0.9500
C5 C6 1.379(4)
C5 H5 0.9500
C6 C7 1.386(3)
C6 H6 0.9500
C7 H7 0.9500
N2 C12 1.342(3)
N2 C8 1.352(3)
C8 C9 1.382(3)
C9 C10 1.390(4)
C9 H9 0.9500
C10 C11 1.380(4)
C10 H10 0.9500
C11 C12 1.383(4)
C11 H11 0.9500
C12 H12 0.9500
N3 C13 1.332(3)
N3 C17 1.345(3)
C13 C14 1.389(3)
C14 C15 1.390(4)
C14 H14 0.9500
C15 C16 1.385(4)
C15 H15 0.9500
C16 C17 1.377(4)
C16 H16 0.9500
C17 H17 0.9500
